data_1520333
loop_
_publ_author_name
'Platt, Andrew'
'Horton, Peter N.'
'Hursthouse, Michael B.'

_publ_section_title
;
 C36H81N3NdO12P3
;
_journal_name_full 'Crystal Structure Report Archive'
_journal_page_first 1239
_journal_year 2009
_chemical_formula_sum 'C36 H81 N3 Nd O12 P3'
_chemical_formula_weight 985.19
_space_group_IT_number 19
_symmetry_cell_setting orthorhombic
_symmetry_space_group_name_Hall 'P 2ac 2ab'
_symmetry_space_group_name_H-M 'P 21 21 21'
_atom_sites_solution_hydrogens geom
_atom_sites_solution_primary direct
_atom_sites_solution_secondary difmap
_cell_angle_alpha 90.00
_cell_angle_beta 90.00
_cell_angle_gamma 90.00
_cell_formula_units_Z 4
_cell_length_a 14.3298(5)
_cell_length_b 14.4760(5)
_cell_length_c 23.9774(9)
_cell_measurement_reflns_used 5095
_cell_measurement_temperature 120(2)
_cell_measurement_theta_max 27.485
_cell_measurement_theta_min 2.910
_cell_volume 4973.8(3)
_computing_cell_refinement 'DENZO (Otwinowski & Minor, 1997) & COLLECT (Hooft, R.W.W., 1998)'
_computing_data_collection 'COLLECT (Hooft, R.W.W., 1998)'
_computing_data_reduction 'DENZO (Otwinowski & Minor, 1997) & COLLECT (Hooft, R.W.W., 1998)'
_computing_molecular_graphics 'ORTEP3 for Windows (Farrugia, 1997)'
_computing_publication_material 'WinGX (Farrugia, 1999)'
_computing_structure_refinement 'SHELXL-97 (Sheldrick, 2008)'
_computing_structure_solution 'SHELXS-97 (Sheldrick, 2008)'
_diffrn_ambient_temperature 120(2)
_diffrn_detector_area_resol_mean 9.091
_diffrn_measured_fraction_theta_full 0.984
_diffrn_measured_fraction_theta_max 0.984
_diffrn_measurement_device_type 'Bruker-Nonius Roper CCD camera on \k-goniostat'
_diffrn_measurement_method '\f & \w scans'
_diffrn_radiation_monochromator graphite
_diffrn_radiation_source 'Bruker-Nonius FR591 rotating anode'
_diffrn_radiation_type MoK\a
_diffrn_radiation_wavelength 0.71073
_diffrn_reflns_av_R_equivalents 0.0504
_diffrn_reflns_av_sigmaI/netI 0.0621
_diffrn_reflns_limit_h_max 18
_diffrn_reflns_limit_h_min -18
_diffrn_reflns_limit_k_max 18
_diffrn_reflns_limit_k_min -18
_diffrn_reflns_limit_l_max 31
_diffrn_reflns_limit_l_min -30
_diffrn_reflns_number 31534
_diffrn_reflns_theta_full 27.48
_diffrn_reflns_theta_max 27.48
_diffrn_reflns_theta_min 2.91
_exptl_absorpt_coefficient_mu 1.194
_exptl_absorpt_correction_T_max 0.9105
_exptl_absorpt_correction_T_min 0.7466
_exptl_absorpt_correction_type multi-scan
_exptl_absorpt_process_details 'SADABS 2007/2 (Sheldrick, G.M., 2007)'
_exptl_crystal_colour 'Pale Purple'
_exptl_crystal_density_diffrn 1.316
_exptl_crystal_density_method 'not measured'
_exptl_crystal_description 'Cut Block'
_exptl_crystal_F_000 2076
_exptl_crystal_size_max 0.26
_exptl_crystal_size_mid 0.13
_exptl_crystal_size_min 0.08
_refine_diff_density_max 1.793
_refine_diff_density_min -2.299
_refine_diff_density_rms 0.179
_refine_ls_abs_structure_details 'Flack H D (1983), Acta Cryst. A39, 876-881'
_refine_ls_abs_structure_Flack 0.10(2)
_refine_ls_extinction_method none
_refine_ls_goodness_of_fit_ref 1.100
_refine_ls_hydrogen_treatment constr
_refine_ls_matrix_type full
_refine_ls_number_parameters 624
_refine_ls_number_reflns 11004
_refine_ls_number_restraints 378
_refine_ls_restrained_S_all 1.100
_refine_ls_R_factor_all 0.0798
_refine_ls_R_factor_gt 0.0789
_refine_ls_shift/su_max 0.021
_refine_ls_shift/su_mean 0.001
_refine_ls_structure_factor_coef Fsqd
_refine_ls_weighting_details 'calc w=1/[\s^2^(Fo^2^)+(0.0000P)^2^+71.0715P] where P=(Fo^2^+2Fc^2^)/3'
_refine_ls_weighting_scheme calc
_refine_ls_wR_factor_gt 0.1834
_refine_ls_wR_factor_ref 0.1839
_reflns_number_gt 10845
_reflns_number_total 11004
_reflns_threshold_expression >2sigma(I)
_cod_data_source_file eCrystal-1239.cif
_cod_data_source_block 2009src1087
_cod_depositor_comments
;
Citation :
Platt, Andrew and Horton, Peter N. and Hursthouse, Michael B. (2009) 
University of Southampton, Crystal Structure Report Archive. 
(doi:10.5258/ecrystals/1239)

More at:
http://ecrystals.chem.soton.ac.uk/1239/

The following automatic conversions were performed:

'_symmetry_cell_setting' value 'Orthorhombic' changed to
'orthorhombic' according to the built-in table from CIF Core
dictionary named 'cif_core.dic' version 2.4.1 from 2010-06-29.

Automatic conversion script
Id: cif_fix_values 3392 2015-05-12 13:50:21Z andrius 
;
_cod_original_sg_symbol_H-M P2(1)2(1)2(1)
_cod_database_code 1520333

loop_
_symmetry_equiv_pos_as_xyz
'x, y, z'
'-x+1/2, -y, z+1/2'
'-x, y+1/2, -z+1/2'
'x+1/2, -y+1/2, -z'

loop_
_atom_site_label
_atom_site_type_symbol
_atom_site_fract_x
_atom_site_fract_y
_atom_site_fract_z
_atom_site_U_iso_or_equiv
_atom_site_adp_type
_atom_site_occupancy
_atom_site_symmetry_multiplicity
_atom_site_calc_flag
_atom_site_refinement_flags
_atom_site_disorder_assembly
_atom_site_disorder_group
Nd1 Nd 0.81825(3) 0.05749(3) 0.584440(17) 0.02294(12) Uani 1 1 d . A .
C1 C 1.1056(6) -0.1340(7) 0.5519(4) 0.031(2) Uani 1 1 d D A .
H1A H 1.1094 -0.1325 0.5932 0.038 Uiso 1 1 calc R . .
H1B H 1.1299 -0.1947 0.5396 0.038 Uiso 1 1 calc R . .
C2 C 1.1708(6) -0.0584(8) 0.5289(4) 0.039(2) Uani 1 1 d D . .
H2 H 1.1667 -0.0595 0.4872 0.047 Uiso 1 1 calc R . .
C3 C 1.2737(7) -0.0805(10) 0.5459(6) 0.055(4) Uani 1 1 d D . .
H3A H 1.2779 -0.0856 0.5866 0.082 Uiso 1 1 calc R . .
H3B H 1.3147 -0.0308 0.5329 0.082 Uiso 1 1 calc R . .
H3C H 1.2929 -0.1390 0.5288 0.082 Uiso 1 1 calc R . .
C4 C 1.1467(8) 0.0389(8) 0.5487(5) 0.049(3) Uani 1 1 d D . .
H4A H 1.0859 0.0571 0.5336 0.074 Uiso 1 1 calc R . .
H4B H 1.1946 0.0822 0.5357 0.074 Uiso 1 1 calc R . .
H4C H 1.1443 0.0399 0.5895 0.074 Uiso 1 1 calc R . .
C5 C 0.9785(7) -0.1118(7) 0.4580(3) 0.031(2) Uani 1 1 d D A .
H5A H 0.9121 -0.1171 0.4470 0.038 Uiso 1 1 calc R . .
H5B H 0.9984 -0.0478 0.4494 0.038 Uiso 1 1 calc R . .
C6 C 1.0360(7) -0.1783(7) 0.4199(4) 0.039(2) Uani 1 1 d D . .
H6 H 1.0999 -0.1845 0.4363 0.046 Uiso 1 1 calc R . .
C7 C 0.9950(9) -0.2745(7) 0.4142(6) 0.053(3) Uani 1 1 d D . .
H7A H 0.9296 -0.2698 0.4026 0.080 Uiso 1 1 calc R . .
H7B H 0.9987 -0.3065 0.4501 0.080 Uiso 1 1 calc R . .
H7C H 1.0302 -0.3092 0.3861 0.080 Uiso 1 1 calc R . .
C8 C 1.0460(11) -0.1361(10) 0.3615(5) 0.062(4) Uani 1 1 d D . .
H8A H 1.0811 -0.1786 0.3376 0.092 Uiso 1 1 calc R . .
H8B H 1.0794 -0.0772 0.3642 0.092 Uiso 1 1 calc R . .
H8C H 0.9840 -0.1256 0.3456 0.092 Uiso 1 1 calc R . .
C9 C 0.9269(7) -0.2357(7) 0.5504(4) 0.035(2) Uani 1 1 d D A .
H9A H 0.8712 -0.2421 0.5263 0.042 Uiso 1 1 calc R . .
H9B H 0.9696 -0.2873 0.5413 0.042 Uiso 1 1 calc R . .
C10 C 0.8959(8) -0.2461(9) 0.6112(5) 0.044(3) Uani 1 1 d D . .
H10 H 0.8739 -0.1850 0.6255 0.053 Uiso 1 1 calc R . .
C11 C 0.9763(9) -0.2805(9) 0.6475(5) 0.048(3) Uani 1 1 d D . .
H11A H 0.9532 -0.2939 0.6851 0.072 Uiso 1 1 calc R . .
H11B H 1.0248 -0.2329 0.6496 0.072 Uiso 1 1 calc R . .
H11C H 1.0026 -0.3369 0.6312 0.072 Uiso 1 1 calc R . .
C12 C 0.8145(9) -0.3159(11) 0.6130(6) 0.074(5) Uani 1 1 d D . .
H12A H 0.8370 -0.3769 0.6014 0.111 Uiso 1 1 calc R . .
H12B H 0.7649 -0.2955 0.5877 0.111 Uiso 1 1 calc R . .
H12C H 0.7900 -0.3197 0.6511 0.111 Uiso 1 1 calc R . .
O1 O 0.9373(4) -0.0486(5) 0.5618(2) 0.0299(15) Uani 1 1 d D A .
P1 P 0.98532(17) -0.12726(18) 0.53264(10) 0.0257(5) Uani 1 1 d D . .
C13 C 0.5806(6) 0.2568(7) 0.5798(4) 0.0283(19) Uani 1 1 d . A .
H13A H 0.6207 0.2642 0.5465 0.034 Uiso 1 1 calc R . .
H13B H 0.5187 0.2830 0.5707 0.034 Uiso 1 1 calc R . .
C14 C 0.6231(8) 0.3132(9) 0.6278(4) 0.039(3) Uani 1 1 d . . .
H14 H 0.6616 0.2709 0.6514 0.047 Uiso 1 1 calc R . .
C15 C 0.6867(10) 0.3899(8) 0.6049(5) 0.050(3) Uani 1 1 d . . .
H15A H 0.6521 0.4270 0.5777 0.075 Uiso 1 1 calc R . .
H15B H 0.7412 0.3621 0.5868 0.075 Uiso 1 1 calc R . .
H15C H 0.7075 0.4295 0.6357 0.075 Uiso 1 1 calc R . .
C16 C 0.5482(11) 0.3564(10) 0.6642(5) 0.059(4) Uani 1 1 d . . .
H16A H 0.5777 0.3938 0.6933 0.088 Uiso 1 1 calc R . .
H16B H 0.5108 0.3075 0.6815 0.088 Uiso 1 1 calc R . .
H16C H 0.5079 0.3957 0.6412 0.088 Uiso 1 1 calc R . .
C17 C 0.4862(6) 0.1226(7) 0.6505(4) 0.027(2) Uani 1 1 d . A .
H17A H 0.5141 0.1509 0.6842 0.032 Uiso 1 1 calc R . .
H17B H 0.4289 0.1578 0.6416 0.032 Uiso 1 1 calc R . .
C18 C 0.4581(7) 0.0231(8) 0.6647(4) 0.036(3) Uani 1 1 d . . .
H18 H 0.4436 -0.0096 0.6290 0.043 Uiso 1 1 calc R . .
C19 C 0.3695(8) 0.0219(10) 0.7010(6) 0.051(3) Uani 1 1 d . . .
H19A H 0.3500 -0.0421 0.7073 0.077 Uiso 1 1 calc R . .
H19B H 0.3195 0.0555 0.6819 0.077 Uiso 1 1 calc R . .
H19C H 0.3827 0.0516 0.7369 0.077 Uiso 1 1 calc R . .
C20 C 0.5348(8) -0.0298(7) 0.6939(4) 0.035(2) Uani 1 1 d . . .
H20A H 0.5903 -0.0316 0.6701 0.052 Uiso 1 1 calc R . .
H20B H 0.5137 -0.0930 0.7015 0.052 Uiso 1 1 calc R . .
H20C H 0.5501 0.0009 0.7292 0.052 Uiso 1 1 calc R . .
C21 C 0.5095(7) 0.0798(8) 0.5349(4) 0.032(2) Uani 1 1 d . A .
H21A H 0.5084 0.0126 0.5424 0.039 Uiso 1 1 calc R . .
H21B H 0.4439 0.1011 0.5339 0.039 Uiso 1 1 calc R . .
C22 C 0.5515(7) 0.0944(7) 0.4765(4) 0.031(2) Uani 1 1 d . . .
H22 H 0.6208 0.1001 0.4805 0.037 Uiso 1 1 calc R . .
C23 C 0.5309(10) 0.0082(8) 0.4420(5) 0.047(3) Uani 1 1 d . . .
H23A H 0.5604 -0.0455 0.4595 0.070 Uiso 1 1 calc R . .
H23B H 0.5557 0.0162 0.4042 0.070 Uiso 1 1 calc R . .
H23C H 0.4633 -0.0014 0.4401 0.070 Uiso 1 1 calc R . .
C24 C 0.5154(8) 0.1815(9) 0.4478(4) 0.042(3) Uani 1 1 d . . .
H24A H 0.5413 0.1852 0.4100 0.063 Uiso 1 1 calc R . .
H24B H 0.5347 0.2360 0.4691 0.063 Uiso 1 1 calc R . .
H24C H 0.4472 0.1793 0.4457 0.063 Uiso 1 1 calc R . .
O2 O 0.6602(4) 0.0929(5) 0.6060(3) 0.0257(14) Uani 1 1 d . A .
P2 P 0.56714(15) 0.13652(19) 0.59350(9) 0.0257(5) Uani 1 1 d . . .
C25 C 0.9329(13) 0.0425(19) 0.7617(12) 0.046(5) Uani 0.374(11) 1 d PDU A 1
H25A H 0.9588 0.0907 0.7369 0.055 Uiso 0.374(11) 1 calc PR A 1
H25B H 0.9304 0.0679 0.8000 0.055 Uiso 0.374(11) 1 calc PR A 1
C26 C 0.9980(19) -0.043(2) 0.7609(12) 0.056(5) Uani 0.374(11) 1 d PDU A 1
H26 H 0.9675 -0.0965 0.7801 0.068 Uiso 0.374(11) 1 calc PR A 1
C27 C 1.091(2) -0.015(4) 0.7924(18) 0.061(8) Uani 0.374(11) 1 d PDU A 1
H27A H 1.1390 -0.0617 0.7860 0.092 Uiso 0.374(11) 1 calc PR A 1
H27B H 1.0787 -0.0095 0.8325 0.092 Uiso 0.374(11) 1 calc PR A 1
H27C H 1.1130 0.0450 0.7782 0.092 Uiso 0.374(11) 1 calc PR A 1
C28 C 1.033(3) -0.072(3) 0.7032(13) 0.063(8) Uani 0.374(11) 1 d PDU A 1
H28A H 0.9798 -0.0902 0.6800 0.094 Uiso 0.374(11) 1 calc PR A 1
H28B H 1.0759 -0.1243 0.7070 0.094 Uiso 0.374(11) 1 calc PR A 1
H28C H 1.0655 -0.0200 0.6858 0.094 Uiso 0.374(11) 1 calc PR A 1
C29 C 0.7746(19) -0.0775(12) 0.7823(9) 0.038(4) Uani 0.374(11) 1 d PDU A 1
H29A H 0.8018 -0.0707 0.8201 0.046 Uiso 0.374(11) 1 calc PR A 1
H29B H 0.7065 -0.0683 0.7860 0.046 Uiso 0.374(11) 1 calc PR A 1
C30 C 0.7910(19) -0.1788(13) 0.7633(10) 0.041(4) Uani 0.374(11) 1 d PDU A 1
H30 H 0.8505 -0.1811 0.7415 0.049 Uiso 0.374(11) 1 calc PR A 1
C31 C 0.711(2) -0.207(2) 0.7248(13) 0.056(8) Uani 0.374(11) 1 d PDU A 1
H31A H 0.7097 -0.2745 0.7214 0.085 Uiso 0.374(11) 1 calc PR A 1
H31B H 0.7206 -0.1795 0.6879 0.085 Uiso 0.374(11) 1 calc PR A 1
H31C H 0.6519 -0.1854 0.7404 0.085 Uiso 0.374(11) 1 calc PR A 1
C32 C 0.7994(18) -0.2467(18) 0.8124(11) 0.033(6) Uani 0.374(11) 1 d PDU A 1
H32A H 0.8606 -0.2395 0.8301 0.049 Uiso 0.374(11) 1 calc PR A 1
H32B H 0.7926 -0.3101 0.7987 0.049 Uiso 0.374(11) 1 calc PR A 1
H32C H 0.7502 -0.2337 0.8397 0.049 Uiso 0.374(11) 1 calc PR A 1
C33 C 0.742(2) 0.1198(18) 0.7542(12) 0.067(6) Uani 0.374(11) 1 d PDU A 1
H33A H 0.7429 0.1596 0.7206 0.080 Uiso 0.374(11) 1 calc PR A 1
H33B H 0.6775 0.0980 0.7595 0.080 Uiso 0.374(11) 1 calc PR A 1
C34 C 0.769(3) 0.1786(19) 0.8042(12) 0.068(6) Uani 0.374(11) 1 d PDU A 1
H34 H 0.8382 0.1886 0.8041 0.082 Uiso 0.374(11) 1 calc PR A 1
C35 C 0.741(3) 0.133(3) 0.8592(12) 0.060(9) Uani 0.374(11) 1 d PDU A 1
H35A H 0.6761 0.1111 0.8564 0.090 Uiso 0.374(11) 1 calc PR A 1
H35B H 0.7452 0.1784 0.8895 0.090 Uiso 0.374(11) 1 calc PR A 1
H35C H 0.7820 0.0809 0.8670 0.090 Uiso 0.374(11) 1 calc PR A 1
C36 C 0.719(4) 0.274(2) 0.8002(16) 0.077(10) Uani 0.374(11) 1 d PDU A 1
H36A H 0.7247 0.2984 0.7621 0.115 Uiso 0.374(11) 1 calc PR A 1
H36B H 0.7475 0.3176 0.8265 0.115 Uiso 0.374(11) 1 calc PR A 1
H36C H 0.6526 0.2666 0.8094 0.115 Uiso 0.374(11) 1 calc PR A 1
O3 O 0.8111(16) -0.002(2) 0.6788(6) 0.023(4) Uani 0.374(11) 1 d PDU A 1
P3 P 0.8195(7) 0.0148(7) 0.7399(4) 0.0240(18) Uani 0.374(11) 1 d PDU A 1
C225 C 0.9461(11) 0.0196(15) 0.7690(8) 0.060(5) Uani 0.626(11) 1 d PDU A 2
H22A H 0.9592 0.0845 0.7586 0.072 Uiso 0.626(11) 1 calc PR A 2
H22B H 0.9387 0.0169 0.8100 0.072 Uiso 0.626(11) 1 calc PR A 2
C226 C 1.0292(14) -0.0415(18) 0.7516(8) 0.065(5) Uani 0.626(11) 1 d PDU A 2
H226 H 1.0068 -0.1069 0.7511 0.079 Uiso 0.626(11) 1 calc PR A 2
C227 C 1.1111(18) -0.036(2) 0.7952(11) 0.066(6) Uani 0.626(11) 1 d PDU A 2
H22C H 1.1496 -0.0914 0.7926 0.099 Uiso 0.626(11) 1 calc PR A 2
H22D H 1.0851 -0.0306 0.8329 0.099 Uiso 0.626(11) 1 calc PR A 2
H22E H 1.1495 0.0188 0.7873 0.099 Uiso 0.626(11) 1 calc PR A 2
C228 C 1.0734(17) -0.0219(17) 0.6947(8) 0.060(6) Uani 0.626(11) 1 d PDU A 2
H22F H 1.0257 -0.0266 0.6656 0.091 Uiso 0.626(11) 1 calc PR A 2
H22G H 1.1229 -0.0671 0.6875 0.091 Uiso 0.626(11) 1 calc PR A 2
H22H H 1.1000 0.0404 0.6946 0.091 Uiso 0.626(11) 1 calc PR A 2
C229 C 0.7838(12) -0.1174(10) 0.7559(6) 0.038(3) Uani 0.626(11) 1 d PDU A 2
H22I H 0.7164 -0.1038 0.7522 0.046 Uiso 0.626(11) 1 calc PR A 2
H22J H 0.7990 -0.1641 0.7272 0.046 Uiso 0.626(11) 1 calc PR A 2
C230 C 0.7976(13) -0.1644(10) 0.8134(6) 0.043(3) Uani 0.626(11) 1 d PDU A 2
H230 H 0.8659 -0.1727 0.8203 0.051 Uiso 0.626(11) 1 calc PR A 2
C231 C 0.751(2) -0.2589(14) 0.8121(11) 0.082(7) Uani 0.626(11) 1 d PDU A 2
H23D H 0.7392 -0.2795 0.8503 0.122 Uiso 0.626(11) 1 calc PR A 2
H23E H 0.7927 -0.3031 0.7935 0.122 Uiso 0.626(11) 1 calc PR A 2
H23F H 0.6923 -0.2548 0.7916 0.122 Uiso 0.626(11) 1 calc PR A 2
C232 C 0.7554(13) -0.1101(11) 0.8618(6) 0.037(4) Uani 0.626(11) 1 d PDU A 2
H23G H 0.6872 -0.1108 0.8588 0.055 Uiso 0.626(11) 1 calc PR A 2
H23H H 0.7777 -0.0461 0.8605 0.055 Uiso 0.626(11) 1 calc PR A 2
H23I H 0.7742 -0.1384 0.8972 0.055 Uiso 0.626(11) 1 calc PR A 2
C233 C 0.7550(14) 0.0794(13) 0.7601(9) 0.065(5) Uani 0.626(11) 1 d PDU A 2
H23J H 0.7232 0.0993 0.7255 0.078 Uiso 0.626(11) 1 calc PR A 2
H23K H 0.7072 0.0473 0.7828 0.078 Uiso 0.626(11) 1 calc PR A 2
C234 C 0.7782(19) 0.1657(15) 0.7910(9) 0.071(5) Uani 0.626(11) 1 d PDU A 2
H234 H 0.8431 0.1838 0.7801 0.085 Uiso 0.626(11) 1 calc PR A 2
C235 C 0.7755(19) 0.1597(15) 0.8550(8) 0.069(7) Uani 0.626(11) 1 d PDU A 2
H23L H 0.7157 0.1836 0.8686 0.103 Uiso 0.626(11) 1 calc PR A 2
H23M H 0.8266 0.1966 0.8707 0.103 Uiso 0.626(11) 1 calc PR A 2
H23N H 0.7826 0.0951 0.8665 0.103 Uiso 0.626(11) 1 calc PR A 2
C236 C 0.712(2) 0.2480(16) 0.7741(11) 0.085(8) Uani 0.626(11) 1 d PDU A 2
H23O H 0.6732 0.2295 0.7422 0.128 Uiso 0.626(11) 1 calc PR A 2
H23P H 0.7493 0.3020 0.7639 0.128 Uiso 0.626(11) 1 calc PR A 2
H23Q H 0.6712 0.2636 0.8057 0.128 Uiso 0.626(11) 1 calc PR A 2
O203 O 0.8404(9) 0.0011(11) 0.6754(4) 0.021(3) Uani 0.626(11) 1 d PDU A 2
P203 P 0.8443(5) -0.0155(5) 0.7377(3) 0.0338(15) Uani 0.626(11) 1 d PDU A 2
N11 N 0.7214(6) -0.0994(6) 0.5270(4) 0.033(2) Uani 1 1 d . . .
O11 O 0.7293(5) -0.0975(4) 0.5794(3) 0.0328(15) Uani 1 1 d . A .
O12 O 0.7495(5) -0.0287(5) 0.5005(3) 0.0326(16) Uani 1 1 d . A .
O13 O 0.6860(8) -0.1641(6) 0.5016(4) 0.061(2) Uani 1 1 d . A .
N21 N 0.8412(5) 0.1866(7) 0.4877(3) 0.037(2) Uani 1 1 d . A .
O21 O 0.9004(5) 0.1231(6) 0.4967(3) 0.0374(17) Uani 1 1 d . A .
O22 O 0.7713(5) 0.1905(7) 0.5201(3) 0.047(2) Uani 1 1 d . A .
O23 O 0.8495(5) 0.2434(7) 0.4491(3) 0.052(2) Uani 1 1 d . . .
N31 N 0.9218(6) 0.1945(6) 0.6526(3) 0.0297(18) Uani 1 1 d . A .
O31 O 0.8355(5) 0.2042(5) 0.6432(3) 0.0390(18) Uani 1 1 d . A .
O32 O 0.9650(5) 0.1338(6) 0.6241(3) 0.0410(19) Uani 1 1 d . A .
O33 O 0.9615(6) 0.2398(6) 0.6892(3) 0.047(2) Uani 1 1 d . . .

loop_
_atom_site_aniso_label
_atom_site_aniso_U_11
_atom_site_aniso_U_22
_atom_site_aniso_U_33
_atom_site_aniso_U_23
_atom_site_aniso_U_13
_atom_site_aniso_U_12
Nd1 0.02212(19) 0.0317(2) 0.01503(17) -0.00500(19) -0.00012(18) 0.0007(2)
C1 0.018(4) 0.045(6) 0.031(5) -0.014(4) -0.006(4) 0.001(4)
C2 0.028(5) 0.049(6) 0.041(5) -0.018(5) -0.002(4) 0.006(5)
C3 0.030(6) 0.067(10) 0.067(8) -0.010(7) -0.011(5) -0.007(6)
C4 0.041(6) 0.048(8) 0.059(7) -0.008(6) 0.002(5) -0.011(5)
C5 0.026(5) 0.043(6) 0.026(4) -0.006(4) -0.005(4) -0.010(4)
C6 0.034(5) 0.051(6) 0.031(5) -0.021(5) 0.000(5) -0.008(5)
C7 0.077(9) 0.037(6) 0.044(6) -0.020(6) 0.019(7) -0.011(6)
C8 0.074(10) 0.077(10) 0.034(6) -0.012(6) 0.012(6) -0.013(8)
C9 0.039(6) 0.026(6) 0.039(5) -0.006(4) -0.011(5) 0.007(4)
C10 0.035(6) 0.053(8) 0.045(6) 0.013(6) 0.004(5) 0.007(5)
C11 0.051(7) 0.053(8) 0.041(6) 0.016(6) -0.004(5) 0.023(6)
C12 0.033(6) 0.109(13) 0.080(9) 0.060(9) 0.006(7) 0.004(9)
O1 0.035(3) 0.025(4) 0.030(3) -0.011(3) -0.002(3) 0.025(3)
P1 0.0237(11) 0.0290(13) 0.0244(11) -0.0086(10) -0.0023(9) 0.0062(10)
C13 0.019(4) 0.047(6) 0.018(4) 0.000(4) 0.000(3) 0.005(4)
C14 0.035(6) 0.054(7) 0.027(5) -0.001(5) -0.011(4) 0.005(5)
C15 0.045(6) 0.049(7) 0.057(7) -0.012(5) 0.001(6) -0.013(6)
C16 0.080(10) 0.051(8) 0.045(7) -0.014(6) 0.017(7) -0.016(7)
C17 0.013(4) 0.040(6) 0.027(4) 0.010(4) 0.003(3) 0.000(4)
C18 0.030(5) 0.055(7) 0.023(4) 0.011(4) -0.006(4) -0.021(5)
C19 0.032(6) 0.059(8) 0.063(8) 0.034(7) 0.002(5) -0.012(5)
C20 0.046(6) 0.024(5) 0.034(5) 0.007(4) 0.002(4) -0.012(4)
C21 0.031(5) 0.041(7) 0.024(4) 0.003(4) -0.007(4) -0.010(4)
C22 0.028(5) 0.046(6) 0.018(4) -0.001(4) -0.004(4) 0.007(4)
C23 0.074(9) 0.036(6) 0.030(5) -0.012(5) -0.004(5) -0.013(6)
C24 0.042(6) 0.064(8) 0.021(5) 0.009(5) -0.003(4) 0.018(6)
O2 0.018(3) 0.038(4) 0.021(3) -0.001(3) 0.002(2) 0.002(2)
P2 0.0169(10) 0.0453(15) 0.0148(10) 0.0034(9) -0.0025(8) -0.0019(9)
C25 0.054(9) 0.059(10) 0.023(8) -0.002(8) -0.015(8) 0.025(9)
C26 0.065(10) 0.074(10) 0.030(8) 0.003(8) -0.018(8) 0.047(9)
C27 0.072(17) 0.078(17) 0.034(13) -0.005(13) -0.008(13) 0.044(15)
C28 0.076(17) 0.060(16) 0.052(13) -0.018(14) -0.001(13) 0.053(13)
C29 0.058(9) 0.021(9) 0.036(9) 0.013(7) 0.003(8) 0.013(8)
C30 0.054(9) 0.030(8) 0.039(8) 0.003(8) -0.001(8) 0.007(8)
C31 0.067(17) 0.048(15) 0.054(15) 0.009(13) -0.024(13) 0.004(14)
C32 0.020(12) 0.037(13) 0.041(12) 0.023(11) -0.019(10) -0.009(10)
C33 0.069(10) 0.083(12) 0.047(10) -0.001(10) 0.011(9) -0.009(10)
C34 0.065(10) 0.088(12) 0.052(11) 0.001(10) 0.007(10) 0.007(10)
C35 0.046(18) 0.10(2) 0.038(14) -0.023(15) -0.007(14) -0.002(16)
C36 0.080(19) 0.10(2) 0.053(19) 0.027(17) 0.013(18) -0.001(18)
O3 0.029(9) 0.023(7) 0.016(6) 0.000(6) 0.005(6) 0.003(8)
P3 0.021(4) 0.034(4) 0.018(3) 0.002(3) -0.006(3) 0.010(3)
C225 0.066(9) 0.077(10) 0.038(7) 0.012(7) -0.018(7) 0.037(8)
C226 0.079(10) 0.079(9) 0.039(7) -0.006(7) -0.016(8) 0.056(8)
C227 0.069(12) 0.092(16) 0.037(9) -0.012(10) -0.028(9) 0.052(11)
C228 0.084(16) 0.048(12) 0.050(11) -0.019(10) -0.024(11) 0.031(11)
C229 0.058(8) 0.027(7) 0.029(7) 0.007(6) 0.003(6) 0.007(6)
C230 0.062(8) 0.034(7) 0.033(6) 0.011(6) 0.005(6) 0.007(7)
C231 0.116(18) 0.065(14) 0.063(13) 0.020(12) 0.023(14) -0.014(15)
C232 0.048(10) 0.035(9) 0.028(8) 0.003(7) 0.011(7) -0.001(8)
C233 0.071(9) 0.069(10) 0.054(8) -0.011(8) 0.008(7) -0.005(9)
C234 0.069(9) 0.086(11) 0.057(9) -0.002(8) 0.005(8) 0.008(9)
C235 0.067(14) 0.104(16) 0.035(9) -0.010(11) 0.019(10) -0.002(13)
C236 0.090(15) 0.083(15) 0.082(16) 0.022(13) 0.008(15) -0.007(13)
O203 0.025(6) 0.018(5) 0.019(4) 0.004(4) 0.000(4) 0.003(5)
P203 0.043(4) 0.042(4) 0.0166(19) -0.005(2) 0.009(2) -0.020(3)
N11 0.035(4) 0.035(5) 0.030(4) -0.005(4) -0.002(4) -0.017(4)
O11 0.040(4) 0.025(3) 0.033(4) -0.003(3) -0.013(3) 0.000(3)
O12 0.033(4) 0.036(4) 0.028(3) -0.003(3) -0.002(3) -0.014(3)
O13 0.072(6) 0.059(6) 0.052(5) -0.022(4) -0.011(5) -0.022(6)
N21 0.024(4) 0.069(7) 0.017(3) 0.016(4) -0.003(3) -0.007(4)
O21 0.026(4) 0.056(5) 0.030(4) -0.001(3) 0.002(3) 0.003(3)
O22 0.032(4) 0.076(6) 0.032(4) 0.026(4) 0.014(3) 0.004(4)
O23 0.032(4) 0.090(7) 0.035(4) 0.037(4) 0.001(3) -0.006(4)
N31 0.035(4) 0.033(5) 0.021(4) 0.000(3) -0.002(3) -0.011(4)
O31 0.035(4) 0.035(4) 0.047(4) -0.010(3) -0.002(3) -0.001(3)
O32 0.027(4) 0.058(5) 0.038(4) -0.020(4) -0.008(3) -0.013(4)
O33 0.061(5) 0.041(5) 0.038(4) -0.013(4) 0.000(4) -0.028(4)

loop_
_atom_type_symbol
_atom_type_description
_atom_type_scat_dispersion_real
_atom_type_scat_dispersion_imag
_atom_type_scat_source
C C 0.0033 0.0016 'International Tables Vol C Tables 4.2.6.8 and 6.1.1.4'
H H 0.0000 0.0000 'International Tables Vol C Tables 4.2.6.8 and 6.1.1.4'
N N 0.0061 0.0033 'International Tables Vol C Tables 4.2.6.8 and 6.1.1.4'
O O 0.0106 0.0060 'International Tables Vol C Tables 4.2.6.8 and 6.1.1.4'
P P 0.1023 0.0942 'International Tables Vol C Tables 4.2.6.8 and 6.1.1.4'
Nd Nd -0.1943 3.0179 'International Tables Vol C Tables 4.2.6.8 and 6.1.1.4'

loop_
_geom_angle_atom_site_label_1
_geom_angle_atom_site_label_2
_geom_angle_atom_site_label_3
_geom_angle
_geom_angle_site_symmetry_1
_geom_angle_site_symmetry_3
O203 Nd1 O1 83.7(4) . .
O203 Nd1 O2 90.1(4) . .
O1 Nd1 O2 151.5(2) . .
O203 Nd1 O3 10.2(6) . .
O1 Nd1 O3 90.8(6) . .
O2 Nd1 O3 80.5(6) . .
O203 Nd1 O31 76.4(4) . .
O1 Nd1 O31 126.7(2) . .
O2 Nd1 O31 78.1(2) . .
O3 Nd1 O31 77.7(7) . .
O203 Nd1 O32 72.2(4) . .
O1 Nd1 O32 76.8(3) . .
O2 Nd1 O32 127.5(2) . .
O3 Nd1 O32 80.9(6) . .
O31 Nd1 O32 50.1(2) . .
O203 Nd1 O22 148.9(4) . .
O1 Nd1 O22 122.8(2) . .
O2 Nd1 O22 73.6(2) . .
O3 Nd1 O22 145.1(7) . .
O31 Nd1 O22 74.5(3) . .
O32 Nd1 O22 96.6(3) . .
O203 Nd1 O12 127.7(4) . .
O1 Nd1 O12 77.3(2) . .
O2 Nd1 O12 84.8(2) . .
O3 Nd1 O12 122.9(6) . .
O31 Nd1 O12 150.7(2) . .
O32 Nd1 O12 144.8(2) . .
O22 Nd1 O12 78.0(3) . .
O203 Nd1 O11 78.9(4) . .
O1 Nd1 O11 77.4(2) . .
O2 Nd1 O11 74.2(2) . .
O3 Nd1 O11 73.3(6) . .
O31 Nd1 O11 142.5(2) . .
O32 Nd1 O11 142.9(3) . .
O22 Nd1 O11 119.7(3) . .
O12 Nd1 O11 49.6(2) . .
O203 Nd1 O21 145.0(4) . .
O1 Nd1 O21 73.9(2) . .
O2 Nd1 O21 122.0(2) . .
O3 Nd1 O21 155.2(6) . .
O31 Nd1 O21 95.7(3) . .
O32 Nd1 O21 76.7(2) . .
O22 Nd1 O21 49.8(2) . .
O12 Nd1 O21 73.5(2) . .
O11 Nd1 O21 120.3(3) . .
O203 Nd1 N31 69.7(4) . .
O1 Nd1 N31 101.5(2) . .
O2 Nd1 N31 102.3(2) . .
O3 Nd1 N31 75.2(6) . .
O31 Nd1 N31 25.1(2) . .
O32 Nd1 N31 25.3(2) . .
O22 Nd1 N31 87.7(3) . .
O12 Nd1 N31 161.7(2) . .
O11 Nd1 N31 148.5(2) . .
O21 Nd1 N31 88.6(2) . .
O203 Nd1 N21 156.9(4) . .
O1 Nd1 N21 98.5(2) . .
O2 Nd1 N21 97.9(2) . .
O3 Nd1 N21 161.7(6) . .
O31 Nd1 N21 84.1(3) . .
O32 Nd1 N21 85.9(3) . .
O22 Nd1 N21 24.8(2) . .
O12 Nd1 N21 74.8(2) . .
O11 Nd1 N21 124.0(2) . .
O21 Nd1 N21 24.9(2) . .
N31 Nd1 N21 87.4(2) . .
C2 C1 P1 116.9(7) . .
C2 C1 H1A 108.1 . .
P1 C1 H1A 108.1 . .
C2 C1 H1B 108.1 . .
P1 C1 H1B 108.1 . .
H1A C1 H1B 107.3 . .
C1 C2 C4 114.0(8) . .
C1 C2 C3 109.4(9) . .
C4 C2 C3 108.7(9) . .
C1 C2 H2 108.2 . .
C4 C2 H2 108.2 . .
C3 C2 H2 108.2 . .
C2 C3 H3A 109.5 . .
C2 C3 H3B 109.5 . .
H3A C3 H3B 109.5 . .
C2 C3 H3C 109.5 . .
H3A C3 H3C 109.5 . .
H3B C3 H3C 109.5 . .
C2 C4 H4A 109.5 . .
C2 C4 H4B 109.5 . .
H4A C4 H4B 109.5 . .
C2 C4 H4C 109.5 . .
H4A C4 H4C 109.5 . .
H4B C4 H4C 109.5 . .
C6 C5 P1 118.3(7) . .
C6 C5 H5A 107.7 . .
P1 C5 H5A 107.7 . .
C6 C5 H5B 107.7 . .
P1 C5 H5B 107.7 . .
H5A C5 H5B 107.1 . .
C7 C6 C8 108.6(9) . .
C7 C6 C5 114.5(8) . .
C8 C6 C5 109.7(9) . .
C7 C6 H6 108.0 . .
C8 C6 H6 108.0 . .
C5 C6 H6 108.0 . .
C6 C7 H7A 109.5 . .
C6 C7 H7B 109.5 . .
H7A C7 H7B 109.5 . .
C6 C7 H7C 109.5 . .
H7A C7 H7C 109.5 . .
H7B C7 H7C 109.5 . .
C6 C8 H8A 109.5 . .
C6 C8 H8B 109.5 . .
H8A C8 H8B 109.5 . .
C6 C8 H8C 109.5 . .
H8A C8 H8C 109.5 . .
H8B C8 H8C 109.5 . .
C10 C9 P1 116.0(8) . .
C10 C9 H9A 108.3 . .
P1 C9 H9A 108.3 . .
C10 C9 H9B 108.3 . .
P1 C9 H9B 108.3 . .
H9A C9 H9B 107.4 . .
C11 C10 C9 110.9(9) . .
C11 C10 C12 109.9(10) . .
C9 C10 C12 108.1(10) . .
C11 C10 H10 109.3 . .
C9 C10 H10 109.3 . .
C12 C10 H10 109.3 . .
C10 C11 H11A 109.5 . .
C10 C11 H11B 109.5 . .
H11A C11 H11B 109.5 . .
C10 C11 H11C 109.5 . .
H11A C11 H11C 109.5 . .
H11B C11 H11C 109.5 . .
C10 C12 H12A 109.5 . .
C10 C12 H12B 109.5 . .
H12A C12 H12B 109.5 . .
C10 C12 H12C 109.5 . .
H12A C12 H12C 109.5 . .
H12B C12 H12C 109.5 . .
P1 O1 Nd1 158.7(4) . .
O1 P1 C1 111.2(4) . .
O1 P1 C5 110.0(4) . .
C1 P1 C5 108.4(5) . .
O1 P1 C9 109.4(4) . .
C1 P1 C9 109.5(5) . .
C5 P1 C9 108.2(5) . .
C14 C13 P2 115.0(7) . .
C14 C13 H13A 108.5 . .
P2 C13 H13A 108.5 . .
C14 C13 H13B 108.5 . .
P2 C13 H13B 108.5 . .
H13A C13 H13B 107.5 . .
C16 C14 C15 109.1(11) . .
C16 C14 C13 111.7(9) . .
C15 C14 C13 110.5(9) . .
C16 C14 H14 108.5 . .
C15 C14 H14 108.5 . .
C13 C14 H14 108.5 . .
C14 C15 H15A 109.5 . .
C14 C15 H15B 109.5 . .
H15A C15 H15B 109.5 . .
C14 C15 H15C 109.5 . .
H15A C15 H15C 109.5 . .
H15B C15 H15C 109.5 . .
C14 C16 H16A 109.5 . .
C14 C16 H16B 109.5 . .
H16A C16 H16B 109.5 . .
C14 C16 H16C 109.5 . .
H16A C16 H16C 109.5 . .
H16B C16 H16C 109.5 . .
C18 C17 P2 116.2(7) . .
C18 C17 H17A 108.2 . .
P2 C17 H17A 108.2 . .
C18 C17 H17B 108.2 . .
P2 C17 H17B 108.2 . .
H17A C17 H17B 107.4 . .
C20 C18 C17 112.8(8) . .
C20 C18 C19 109.4(8) . .
C17 C18 C19 110.6(10) . .
C20 C18 H18 108.0 . .
C17 C18 H18 108.0 . .
C19 C18 H18 108.0 . .
C18 C19 H19A 109.5 . .
C18 C19 H19B 109.5 . .
H19A C19 H19B 109.5 . .
C18 C19 H19C 109.5 . .
H19A C19 H19C 109.5 . .
H19B C19 H19C 109.5 . .
C18 C20 H20A 109.5 . .
C18 C20 H20B 109.5 . .
H20A C20 H20B 109.5 . .
C18 C20 H20C 109.5 . .
H20A C20 H20C 109.5 . .
H20B C20 H20C 109.5 . .
C22 C21 P2 117.5(7) . .
C22 C21 H21A 107.9 . .
P2 C21 H21A 107.9 . .
C22 C21 H21B 107.9 . .
P2 C21 H21B 107.9 . .
H21A C21 H21B 107.2 . .
C23 C22 C24 111.4(8) . .
C23 C22 C21 107.7(9) . .
C24 C22 C21 113.0(8) . .
C23 C22 H22 108.2 . .
C24 C22 H22 108.2 . .
C21 C22 H22 108.2 . .
C22 C23 H23A 109.5 . .
C22 C23 H23B 109.5 . .
H23A C23 H23B 109.5 . .
C22 C23 H23C 109.5 . .
H23A C23 H23C 109.5 . .
H23B C23 H23C 109.5 . .
C22 C24 H24A 109.5 . .
C22 C24 H24B 109.5 . .
H24A C24 H24B 109.5 . .
C22 C24 H24C 109.5 . .
H24A C24 H24C 109.5 . .
H24B C24 H24C 109.5 . .
P2 O2 Nd1 153.0(4) . .
O2 P2 C13 110.5(4) . .
O2 P2 C17 111.9(4) . .
C13 P2 C17 108.6(5) . .
O2 P2 C21 111.4(4) . .
C13 P2 C21 110.3(5) . .
C17 P2 C21 104.0(5) . .
C26 C25 P3 111.8(16) . .
C26 C25 H25A 109.3 . .
P3 C25 H25A 109.3 . .
C26 C25 H25B 109.3 . .
P3 C25 H25B 109.3 . .
H25A C25 H25B 107.9 . .
C25 C26 C27 107(2) . .
C25 C26 C28 115(2) . .
C27 C26 C28 103(2) . .
C25 C26 H26 110.4 . .
C27 C26 H26 110.4 . .
C28 C26 H26 110.4 . .
C26 C27 H27A 109.5 . .
C26 C27 H27B 109.5 . .
H27A C27 H27B 109.5 . .
C26 C27 H27C 109.5 . .
H27A C27 H27C 109.5 . .
H27B C27 H27C 109.5 . .
C26 C28 H28A 109.5 . .
C26 C28 H28B 109.5 . .
H28A C28 H28B 109.5 . .
C26 C28 H28C 109.5 . .
H28A C28 H28C 109.5 . .
H28B C28 H28C 109.5 . .
C30 C29 P3 118.8(15) . .
C30 C29 H29A 107.6 . .
P3 C29 H29A 107.6 . .
C30 C29 H29B 107.6 . .
P3 C29 H29B 107.6 . .
H29A C29 H29B 107.0 . .
C31 C30 C32 110.5(18) . .
C31 C30 C29 108.5(19) . .
C32 C30 C29 113.0(18) . .
C31 C30 H30 108.3 . .
C32 C30 H30 108.3 . .
C29 C30 H30 108.3 . .
C30 C31 H31A 109.5 . .
C30 C31 H31B 109.5 . .
H31A C31 H31B 109.5 . .
C30 C31 H31C 109.5 . .
H31A C31 H31C 109.5 . .
H31B C31 H31C 109.5 . .
C30 C32 H32A 109.5 . .
C30 C32 H32B 109.5 . .
H32A C32 H32B 109.5 . .
C30 C32 H32C 109.5 . .
H32A C32 H32C 109.5 . .
H32B C32 H32C 109.5 . .
C34 C33 P3 116.2(17) . .
C34 C33 H33A 108.2 . .
P3 C33 H33A 108.2 . .
C34 C33 H33B 108.2 . .
P3 C33 H33B 108.3 . .
H33A C33 H33B 107.4 . .
C33 C34 C35 112(2) . .
C33 C34 C36 109(2) . .
C35 C34 C36 108(2) . .
C33 C34 H34 109.2 . .
C35 C34 H34 109.2 . .
C36 C34 H34 109.2 . .
C34 C35 H35A 109.5 . .
C34 C35 H35B 109.5 . .
H35A C35 H35B 109.5 . .
C34 C35 H35C 109.5 . .
H35A C35 H35C 109.5 . .
H35B C35 H35C 109.5 . .
C34 C36 H36A 109.5 . .
C34 C36 H36B 109.5 . .
H36A C36 H36B 109.5 . .
C34 C36 H36C 109.5 . .
H36A C36 H36C 109.5 . .
H36B C36 H36C 109.5 . .
P3 O3 Nd1 148.8(17) . .
O3 P3 C25 113.9(13) . .
O3 P3 C29 113.9(13) . .
C25 P3 C29 109.4(12) . .
O3 P3 C33 105.1(12) . .
C25 P3 C33 107.5(12) . .
C29 P3 C33 106.4(12) . .
C226 C225 P203 111.6(13) . .
C226 C225 H22A 109.3 . .
P203 C225 H22A 109.3 . .
C226 C225 H22B 109.3 . .
P203 C225 H22B 109.3 . .
H22A C225 H22B 108.0 . .
C225 C226 C227 111.4(15) . .
C225 C226 C228 117.1(16) . .
C227 C226 C228 105.9(17) . .
C225 C226 H226 107.3 . .
C227 C226 H226 107.3 . .
C228 C226 H226 107.4 . .
C226 C227 H22C 109.5 . .
C226 C227 H22D 109.5 . .
H22C C227 H22D 109.5 . .
C226 C227 H22E 109.5 . .
H22C C227 H22E 109.5 . .
H22D C227 H22E 109.5 . .
C226 C228 H22F 109.5 . .
C226 C228 H22G 109.5 . .
H22F C228 H22G 109.5 . .
C226 C228 H22H 109.5 . .
H22F C228 H22H 109.5 . .
H22G C228 H22H 109.5 . .
C230 C229 P203 121.7(11) . .
C230 C229 H22I 106.9 . .
P203 C229 H22I 106.9 . .
C230 C229 H22J 106.9 . .
P203 C229 H22J 106.9 . .
H22I C229 H22J 106.7 . .
C231 C230 C232 107.9(15) . .
C231 C230 C229 108.8(15) . .
C232 C230 C229 113.5(13) . .
C231 C230 H230 108.9 . .
C232 C230 H230 108.8 . .
C229 C230 H230 108.8 . .
C230 C231 H23D 109.5 . .
C230 C231 H23E 109.5 . .
H23D C231 H23E 109.5 . .
C230 C231 H23F 109.5 . .
H23D C231 H23F 109.5 . .
H23E C231 H23F 109.5 . .
C230 C232 H23G 109.5 . .
C230 C232 H23H 109.5 . .
H23G C232 H23H 109.5 . .
C230 C232 H23I 109.5 . .
H23G C232 H23I 109.5 . .
H23H C232 H23I 109.5 . .
C234 C233 P203 125.5(14) . .
C234 C233 H23J 106.0 . .
P203 C233 H23J 106.0 . .
C234 C233 H23K 106.0 . .
P203 C233 H23K 106.0 . .
H23J C233 H23K 106.3 . .
C233 C234 C235 116.2(18) . .
C233 C234 C236 111.7(16) . .
C235 C234 C236 106.5(15) . .
C233 C234 H234 107.3 . .
C235 C234 H234 107.3 . .
C236 C234 H234 107.3 . .
C234 C235 H23L 109.5 . .
C234 C235 H23M 109.5 . .
H23L C235 H23M 109.5 . .
C234 C235 H23N 109.5 . .
H23L C235 H23N 109.5 . .
H23M C235 H23N 109.5 . .
C234 C236 H23O 109.5 . .
C234 C236 H23P 109.5 . .
H23O C236 H23P 109.5 . .
C234 C236 H23Q 109.5 . .
H23O C236 H23Q 109.5 . .
H23P C236 H23Q 109.5 . .
P203 O203 Nd1 167.4(10) . .
O203 P203 C225 114.6(9) . .
O203 P203 C229 111.0(8) . .
C225 P203 C229 123.8(9) . .
O203 P203 C233 97.8(9) . .
C225 P203 C233 103.2(9) . .
C229 P203 C233 101.4(9) . .
O13 N11 O12 119.9(9) . .
O13 N11 O11 123.2(9) . .
O12 N11 O11 116.8(8) . .
O13 N11 Nd1 176.4(8) . .
O12 N11 Nd1 58.1(4) . .
O11 N11 Nd1 59.0(4) . .
N11 O11 Nd1 96.3(5) . .
N11 O12 Nd1 97.0(5) . .
O23 N21 O21 122.7(8) . .
O23 N21 O22 120.1(9) . .
O21 N21 O22 117.2(8) . .
O23 N21 Nd1 177.1(8) . .
O21 N21 Nd1 59.4(5) . .
O22 N21 Nd1 57.8(5) . .
N21 O21 Nd1 95.6(5) . .
N21 O22 Nd1 97.4(6) . .
O33 N31 O32 121.6(9) . .
O33 N31 O31 121.2(9) . .
O32 N31 O31 117.1(8) . .
O33 N31 Nd1 167.7(7) . .
O32 N31 Nd1 59.1(4) . .
O31 N31 Nd1 59.1(5) . .
N31 O31 Nd1 95.8(6) . .
N31 O32 Nd1 95.6(5) . .

loop_
_geom_bond_atom_site_label_1
_geom_bond_atom_site_label_2
_geom_bond_distance
_geom_bond_site_symmetry_2
Nd1 O203 2.350(11) .
Nd1 O1 2.359(5) .
Nd1 O2 2.378(6) .
Nd1 O3 2.423(18) .
Nd1 O31 2.560(7) .
Nd1 O32 2.559(7) .
Nd1 O22 2.557(8) .
Nd1 O12 2.564(7) .
Nd1 O11 2.583(7) .
Nd1 O21 2.592(7) .
Nd1 N31 2.967(8) .
Nd1 N21 2.996(8) .
C1 C2 1.541(14) .
C1 P1 1.787(8) .
C1 H1A 0.9900 .
C1 H1B 0.9900 .
C2 C4 1.526(14) .
C2 C3 1.563(13) .
C2 H2 1.0000 .
C3 H3A 0.9800 .
C3 H3B 0.9800 .
C3 H3C 0.9800 .
C4 H4A 0.9800 .
C4 H4B 0.9800 .
C4 H4C 0.9800 .
C5 C6 1.562(12) .
C5 P1 1.807(9) .
C5 H5A 0.9900 .
C5 H5B 0.9900 .
C6 C7 1.517(13) .
C6 C8 1.535(14) .
C6 H6 1.0000 .
C7 H7A 0.9800 .
C7 H7B 0.9800 .
C7 H7C 0.9800 .
C8 H8A 0.9800 .
C8 H8B 0.9800 .
C8 H8C 0.9800 .
C9 C10 1.531(13) .
C9 P1 1.830(10) .
C9 H9A 0.9900 .
C9 H9B 0.9900 .
C10 C11 1.528(14) .
C10 C12 1.545(16) .
C10 H10 1.0000 .
C11 H11A 0.9800 .
C11 H11B 0.9800 .
C11 H11C 0.9800 .
C12 H12A 0.9800 .
C12 H12B 0.9800 .
C12 H12C 0.9800 .
O1 P1 1.503(6) .
C13 C14 1.537(14) .
C13 P2 1.783(10) .
C13 H13A 0.9900 .
C13 H13B 0.9900 .
C14 C16 1.517(17) .
C14 C15 1.538(16) .
C14 H14 1.0000 .
C15 H15A 0.9800 .
C15 H15B 0.9800 .
C15 H15C 0.9800 .
C16 H16A 0.9800 .
C16 H16B 0.9800 .
C16 H16C 0.9800 .
C17 C18 1.535(14) .
C17 P2 1.803(9) .
C17 H17A 0.9900 .
C17 H17B 0.9900 .
C18 C20 1.512(15) .
C18 C19 1.539(15) .
C18 H18 1.0000 .
C19 H19A 0.9800 .
C19 H19B 0.9800 .
C19 H19C 0.9800 .
C20 H20A 0.9800 .
C20 H20B 0.9800 .
C20 H20C 0.9800 .
C21 C22 1.538(13) .
C21 P2 1.826(9) .
C21 H21A 0.9900 .
C21 H21B 0.9900 .
C22 C23 1.526(14) .
C22 C24 1.528(15) .
C22 H22 1.0000 .
C23 H23A 0.9800 .
C23 H23B 0.9800 .
C23 H23C 0.9800 .
C24 H24A 0.9800 .
C24 H24B 0.9800 .
C24 H24C 0.9800 .
O2 P2 1.506(6) .
C25 C26 1.55(2) .
C25 P3 1.753(15) .
C25 H25A 0.9900 .
C25 H25B 0.9900 .
C26 C27 1.59(2) .
C26 C28 1.53(2) .
C26 H26 1.0000 .
C27 H27A 0.9800 .
C27 H27B 0.9800 .
C27 H27C 0.9800 .
C28 H28A 0.9800 .
C28 H28B 0.9800 .
C28 H28C 0.9800 .
C29 C30 1.553(18) .
C29 P3 1.799(15) .
C29 H29A 0.9900 .
C29 H29B 0.9900 .
C30 C31 1.53(2) .
C30 C32 1.538(19) .
C30 H30 1.0000 .
C31 H31A 0.9800 .
C31 H31B 0.9800 .
C31 H31C 0.9800 .
C32 H32A 0.9800 .
C32 H32B 0.9800 .
C32 H32C 0.9800 .
C33 C34 1.52(2) .
C33 P3 1.911(17) .
C33 H33A 0.9900 .
C33 H33B 0.9900 .
C34 C35 1.53(2) .
C34 C36 1.56(2) .
C34 H34 1.0000 .
C35 H35A 0.9800 .
C35 H35B 0.9800 .
C35 H35C 0.9800 .
C36 H36A 0.9800 .
C36 H36B 0.9800 .
C36 H36C 0.9800 .
O3 P3 1.491(13) .
C225 C226 1.541(18) .
C225 P203 1.718(14) .
C225 H22A 0.9900 .
C225 H22B 0.9900 .
C226 C227 1.574(17) .
C226 C228 1.53(2) .
C226 H226 1.0000 .
C227 H22C 0.9800 .
C227 H22D 0.9800 .
C227 H22E 0.9800 .
C228 H22F 0.9800 .
C228 H22G 0.9800 .
C228 H22H 0.9800 .
C229 C230 1.550(15) .
C229 P203 1.765(13) .
C229 H22I 0.9900 .
C229 H22J 0.9900 .
C230 C231 1.519(19) .
C230 C232 1.527(17) .
C230 H230 1.0000 .
C231 H23D 0.9800 .
C231 H23E 0.9800 .
C231 H23F 0.9800 .
C232 H23G 0.9800 .
C232 H23H 0.9800 .
C232 H23I 0.9800 .
C233 C234 1.490(19) .
C233 P203 1.953(15) .
C233 H23J 0.9900 .
C233 H23K 0.9900 .
C234 C235 1.537(19) .
C234 C236 1.578(19) .
C234 H234 1.0000 .
C235 H23L 0.9800 .
C235 H23M 0.9800 .
C235 H23N 0.9800 .
C236 H23O 0.9800 .
C236 H23P 0.9800 .
C236 H23Q 0.9800 .
O203 P203 1.515(10) .
N11 O13 1.227(11) .
N11 O12 1.270(11) .
N11 O11 1.263(11) .
N21 O23 1.245(11) .
N21 O21 1.269(12) .
N21 O22 1.269(10) .
N31 O33 1.236(10) .
N31 O32 1.273(11) .
N31 O31 1.266(11) .
